data_4108554
loop_
_publ_author_name
'Robert E. Bachman'
'Sheri A. Bodolosky-Bettis'
'Chelsea J. Pyle'
'Margaret Anne Gray'

_publ_contact_author_address
;Department of Chemistry, The University of the South,
 735 University Ave., Sewanee, TN 37383
;
_publ_contact_author_name 'Robert E. Bachman'
_publ_section_title
;
 Reversible Oxidative Addition and Reductive Elimination of Fluorinated
 Disulfides at Gold(I) Thiolate Complexes: A New Ligand Exchange Mechanism
;
_journal_name_full 'Journal of the American Chemical Society'
_journal_page_first 14303
_journal_page_last 14310
_journal_paper_doi 10.1021/ja805266r
_journal_volume 130
_journal_year 2008
_chemical_formula_sum 'C20 H18 Au F10 N S2'
_chemical_formula_weight 723.44
_chemical_name_systematic
; 
 ? 
;
_space_group_IT_number 14
_symmetry_cell_setting monoclinic
_symmetry_space_group_name_Hall '-P 2yn'
_symmetry_space_group_name_H-M 'P 1 21/n 1'
_atom_sites_solution_hydrogens geom
_atom_sites_solution_primary direct
_atom_sites_solution_secondary difmap
_audit_creation_method SHELXL-97
_cell_angle_alpha 90.00
_cell_angle_beta 104.810(2)
_cell_angle_gamma 90.00
_cell_formula_units_Z 4
_cell_length_a 13.7387(17)
_cell_length_b 9.9116(12)
_cell_length_c 17.808(2)
_cell_measurement_temperature 173(2)
_cell_volume 2344.4(5)
_computing_cell_refinement 'Bruker SMART'
_computing_data_collection 'Bruker SMART'
_computing_data_reduction 'Bruker SHELXTL'
_computing_molecular_graphics 'Bruker SHELXTL'
_computing_publication_material 'Bruker SHELXTL'
_computing_structure_refinement 'SHELXL-97 (Sheldrick, 1997)'
_computing_structure_solution 'SHELXS-97 (Sheldrick, 1990)'
_diffrn_ambient_temperature 173(2)
_diffrn_measured_fraction_theta_full 0.979
_diffrn_measured_fraction_theta_max 0.979
_diffrn_measurement_device_type 'CCD area detector'
_diffrn_measurement_method 'phi and omega scans'
_diffrn_radiation_monochromator graphite
_diffrn_radiation_source 'fine-focus sealed tube'
_diffrn_radiation_type MoK\a
_diffrn_radiation_wavelength 0.71073
_diffrn_reflns_av_R_equivalents 0.1133
_diffrn_reflns_av_sigmaI/netI 0.0790
_diffrn_reflns_limit_h_max 17
_diffrn_reflns_limit_h_min -18
_diffrn_reflns_limit_k_max 13
_diffrn_reflns_limit_k_min -13
_diffrn_reflns_limit_l_max 23
_diffrn_reflns_limit_l_min -23
_diffrn_reflns_number 26160
_diffrn_reflns_theta_full 28.36
_diffrn_reflns_theta_max 28.36
_diffrn_reflns_theta_min 1.68
_exptl_absorpt_coefficient_mu 6.541
_exptl_absorpt_correction_T_max 0.3444
_exptl_absorpt_correction_T_min 0.2652
_exptl_absorpt_correction_type multi-scan
_exptl_absorpt_process_details 'Blessing 1995'
_exptl_crystal_density_diffrn 2.050
_exptl_crystal_F_000 1384
_exptl_crystal_size_max 0.30
_exptl_crystal_size_mid 0.20
_exptl_crystal_size_min 0.08
_refine_diff_density_max 2.251
_refine_diff_density_min -2.012
_refine_diff_density_rms 0.179
_refine_ls_extinction_coef 0.00039(11)
_refine_ls_extinction_expression Fc^*^=kFc[1+0.001xFc^2^\l^3^/sin(2\q)]^-1/4^
_refine_ls_extinction_method SHELXL
_refine_ls_goodness_of_fit_ref 0.942
_refine_ls_hydrogen_treatment noref
_refine_ls_matrix_type full
_refine_ls_number_parameters 312
_refine_ls_number_reflns 5752
_refine_ls_number_restraints 0
_refine_ls_restrained_S_all 0.942
_refine_ls_R_factor_all 0.0670
_refine_ls_R_factor_gt 0.0396
_refine_ls_shift/su_max 0.000
_refine_ls_shift/su_mean 0.000
_refine_ls_structure_factor_coef Fsqd
_refine_ls_weighting_details 'calc w=1/[\s^2^(Fo^2^)+(0.0425P)^2^+0.0000P] where P=(Fo^2^+2Fc^2^)/3'
_refine_ls_weighting_scheme calc
_refine_ls_wR_factor_gt 0.0870
_refine_ls_wR_factor_ref 0.0966
_reflns_number_gt 3999
_reflns_number_total 5752
_reflns_threshold_expression >2sigma(I)
_cod_data_source_file ja805266r_si_004.cif
_cod_data_source_block AU1F5
_cod_database_code 4108554

loop_
_symmetry_equiv_pos_as_xyz
'x, y, z'
'-x+1/2, y+1/2, -z+1/2'
'-x, -y, -z'
'x-1/2, -y-1/2, z-1/2'

loop_
_atom_site_label
_atom_site_type_symbol
_atom_site_fract_x
_atom_site_fract_y
_atom_site_fract_z
_atom_site_U_iso_or_equiv
_atom_site_adp_type
_atom_site_occupancy
_atom_site_symmetry_multiplicity
_atom_site_calc_flag
_atom_site_refinement_flags
Au1 Au 0.847421(16) 0.21908(2) 0.119922(11) 0.02719(9) Uani 1 1 d .
S1 S 0.80840(12) 0.20731(18) -0.01244(8) 0.0366(4) Uani 1 1 d .
S2 S 0.89359(12) 0.23675(18) 0.25250(8) 0.0379(4) Uani 1 1 d .
F6 F 0.7381(3) -0.0116(4) -0.1276(2) 0.0485(10) Uani 1 1 d .
F3 F 0.4291(3) 0.1914(4) -0.0245(2) 0.0469(10) Uani 1 1 d .
C5A C 0.5686(5) -0.0114(6) -0.1290(3) 0.0372(15) Uani 1 1 d .
F4 F 0.3962(3) -0.0116(4) -0.1305(2) 0.0490(10) Uani 1 1 d .
F5 F 0.5529(3) -0.1093(4) -0.1828(2) 0.0581(11) Uani 1 1 d .
C2A C 0.6038(4) 0.1894(6) -0.0203(3) 0.0297(13) Uani 1 1 d .
C3A C 0.5066(4) 0.1407(6) -0.0496(3) 0.0329(14) Uani 1 1 d .
C6A C 0.6637(5) 0.0394(6) -0.0995(3) 0.0324(14) Uani 1 1 d .
C4A C 0.4887(4) 0.0399(6) -0.1041(3) 0.0350(15) Uani 1 1 d .
F2 F 0.6145(3) 0.2893(4) 0.0326(2) 0.0442(9) Uani 1 1 d .
F12 F 1.0681(3) 0.3477(4) 0.19598(19) 0.0443(9) Uani 1 1 d .
F16 F 0.9909(3) 0.0249(4) 0.36755(19) 0.0481(10) Uani 1 1 d .
C1A C 0.6864(4) 0.1403(6) -0.0440(3) 0.0288(13) Uani 1 1 d .
C1B C 1.0203(4) 0.1861(6) 0.2773(3) 0.0294(13) Uani 1 1 d .
C2B C 1.0933(5) 0.2458(6) 0.2466(3) 0.0308(14) Uani 1 1 d .
C6B C 1.0558(5) 0.0845(7) 0.3321(3) 0.0360(15) Uani 1 1 d .
F13 F 1.2607(3) 0.2666(4) 0.2358(2) 0.0523(11) Uani 1 1 d .
F15 F 1.1830(3) -0.0589(4) 0.4040(2) 0.0570(11) Uani 1 1 d .
C3B C 1.1933(5) 0.2041(6) 0.2673(3) 0.0353(15) Uani 1 1 d .
C5B C 1.1541(5) 0.0426(7) 0.3518(3) 0.0393(16) Uani 1 1 d .
C4B C 1.2236(5) 0.1019(7) 0.3194(4) 0.0393(16) Uani 1 1 d .
F14 F 1.3196(3) 0.0614(4) 0.3386(2) 0.0550(11) Uani 1 1 d .
N1 N 0.1220(4) 0.2461(4) -0.1111(3) 0.0246(10) Uani 1 1 d .
C4 C 0.1775(4) 0.1604(7) -0.1579(3) 0.0324(13) Uani 1 1 d .
H4A H 0.1649 0.0641 -0.1490 0.039 Uiso 1 1 calc R
H4B H 0.2506 0.1766 -0.1381 0.039 Uiso 1 1 calc R
C1 C 0.0092(4) 0.2241(7) -0.1376(3) 0.0354(14) Uani 1 1 d .
H1A H -0.0234 0.2814 -0.1056 0.043 Uiso 1 1 calc R
H1B H -0.0145 0.2554 -0.1920 0.043 Uiso 1 1 calc R
C11 C 0.1621(5) 0.2009(6) -0.0271(3) 0.0369(15) Uani 1 1 d .
C5 C -0.0255(5) 0.0804(7) -0.1333(3) 0.0409(16) Uani 1 1 d .
H5A H 0.0076 0.0218 -0.1635 0.061 Uiso 1 1 calc R
H5B H -0.0987 0.0756 -0.1545 0.061 Uiso 1 1 calc R
H5C H -0.0081 0.0507 -0.0790 0.061 Uiso 1 1 calc R
C6 C 0.1477(5) 0.1871(7) -0.2457(4) 0.0457(18) Uani 1 1 d .
H6A H 0.0762 0.1665 -0.2667 0.069 Uiso 1 1 calc R
H6B H 0.1881 0.1299 -0.2709 0.069 Uiso 1 1 calc R
H6C H 0.1599 0.2822 -0.2554 0.069 Uiso 1 1 calc R
C13 C 0.1108(6) 0.2671(8) 0.0291(4) 0.056(2) Uani 1 1 d .
H13A H 0.0980 0.3623 0.0151 0.085 Uiso 1 1 calc R
H13B H 0.1544 0.2607 0.0820 0.085 Uiso 1 1 calc R
H13C H 0.0469 0.2213 0.0267 0.085 Uiso 1 1 calc R
C2 C 0.1414(4) 0.3949(6) -0.1216(3) 0.0341(14) Uani 1 1 d .
H2A H 0.1082 0.4203 -0.1759 0.041 Uiso 1 1 calc R
H2B H 0.1091 0.4476 -0.0874 0.041 Uiso 1 1 calc R
C16 C 0.2513(5) 0.4353(6) -0.1044(3) 0.0385(15) Uani 1 1 d .
H16A H 0.2871 0.4006 -0.0533 0.058 Uiso 1 1 calc R
H16B H 0.2566 0.5339 -0.1046 0.058 Uiso 1 1 calc R
H16C H 0.2812 0.3974 -0.1442 0.058 Uiso 1 1 calc R

loop_
_atom_site_aniso_label
_atom_site_aniso_U_11
_atom_site_aniso_U_22
_atom_site_aniso_U_33
_atom_site_aniso_U_23
_atom_site_aniso_U_13
_atom_site_aniso_U_12
Au1 0.02327(13) 0.02780(13) 0.02624(13) -0.00090(10) -0.00145(8) 0.00083(10)
S1 0.0259(8) 0.0556(11) 0.0257(7) -0.0004(7) 0.0017(6) -0.0100(7)
S2 0.0255(8) 0.0594(11) 0.0264(7) -0.0066(7) 0.0023(6) 0.0027(7)
F6 0.039(2) 0.063(3) 0.043(2) -0.0117(19) 0.0084(18) -0.001(2)
F3 0.029(2) 0.053(3) 0.059(2) 0.0073(19) 0.0117(18) 0.0061(18)
C5A 0.042(4) 0.034(4) 0.031(3) -0.001(3) 0.001(3) -0.009(3)
F4 0.030(2) 0.058(3) 0.051(2) 0.0099(19) -0.0051(17) -0.0123(19)
F5 0.055(3) 0.061(3) 0.053(2) -0.022(2) 0.0055(19) -0.018(2)
C2A 0.028(3) 0.031(3) 0.026(3) 0.005(2) -0.001(2) -0.002(3)
C3A 0.025(3) 0.037(4) 0.034(3) 0.009(3) 0.003(2) 0.002(3)
C6A 0.027(3) 0.036(4) 0.031(3) 0.001(3) 0.004(3) 0.002(3)
C4A 0.022(3) 0.042(4) 0.034(3) 0.009(3) -0.005(2) -0.008(3)
F2 0.040(2) 0.045(2) 0.045(2) -0.0175(17) 0.0055(17) -0.0001(18)
F12 0.042(2) 0.047(2) 0.043(2) 0.0076(18) 0.0094(16) 0.0001(19)
F16 0.046(2) 0.059(3) 0.038(2) 0.0073(18) 0.0080(17) -0.008(2)
C1A 0.028(3) 0.032(3) 0.023(3) 0.004(2) 0.002(2) -0.002(3)
C1B 0.024(3) 0.036(4) 0.027(3) -0.007(2) 0.004(2) -0.005(3)
C2B 0.028(3) 0.034(4) 0.027(3) -0.003(2) 0.000(2) 0.000(3)
C6B 0.035(4) 0.038(4) 0.031(3) -0.008(3) 0.000(3) -0.006(3)
F13 0.035(2) 0.062(3) 0.064(3) -0.010(2) 0.020(2) -0.0088(19)
F15 0.061(3) 0.055(3) 0.046(2) 0.009(2) -0.0030(19) 0.015(2)
C3B 0.030(3) 0.042(4) 0.035(3) -0.016(3) 0.010(3) -0.009(3)
C5B 0.035(4) 0.038(4) 0.034(3) -0.008(3) -0.012(3) 0.006(3)
C4B 0.028(3) 0.048(4) 0.037(3) -0.013(3) -0.001(3) 0.004(3)
F14 0.026(2) 0.066(3) 0.066(3) -0.015(2) -0.0005(18) 0.012(2)
N1 0.023(2) 0.021(3) 0.029(2) 0.0032(17) 0.0039(19) 0.0030(19)
C4 0.022(3) 0.031(3) 0.045(3) -0.005(3) 0.008(3) 0.001(3)
C1 0.020(3) 0.050(4) 0.037(3) -0.004(3) 0.008(2) 0.001(3)
C11 0.037(4) 0.048(4) 0.024(3) 0.002(3) 0.005(3) -0.002(3)
C5 0.032(4) 0.046(4) 0.044(4) -0.009(3) 0.010(3) -0.006(3)
C6 0.036(4) 0.061(5) 0.042(4) -0.015(3) 0.013(3) -0.005(3)
C13 0.047(5) 0.086(6) 0.035(4) -0.002(4) 0.009(3) -0.008(4)
C2 0.038(4) 0.023(3) 0.041(3) 0.001(3) 0.011(3) 0.006(3)
C16 0.045(4) 0.022(3) 0.047(4) -0.003(3) 0.010(3) -0.001(3)

loop_
_atom_type_symbol
_atom_type_description
_atom_type_scat_dispersion_real
_atom_type_scat_dispersion_imag
_atom_type_scat_source
C C 0.0033 0.0016 'International Tables Vol C Tables 4.2.6.8 and 6.1.1.4'
H H 0.0000 0.0000 'International Tables Vol C Tables 4.2.6.8 and 6.1.1.4'
N N 0.0061 0.0033 'International Tables Vol C Tables 4.2.6.8 and 6.1.1.4'
F F 0.0171 0.0103 'International Tables Vol C Tables 4.2.6.8 and 6.1.1.4'
S S 0.1246 0.1234 'International Tables Vol C Tables 4.2.6.8 and 6.1.1.4'
Au Au -2.0133 8.8022 'International Tables Vol C Tables 4.2.6.8 and 6.1.1.4'

loop_
_geom_angle_atom_site_label_1
_geom_angle_atom_site_label_2
_geom_angle_atom_site_label_3
_geom_angle
S1 Au1 S2 177.16(6)
C1A S1 Au1 107.60(18)
C1B S2 Au1 103.47(19)
F5 C5A C6A 120.1(6)
F5 C5A C4A 120.0(6)
C6A C5A C4A 119.9(6)
F2 C2A C3A 116.1(5)
F2 C2A C1A 121.0(5)
C3A C2A C1A 122.9(6)
F3 C3A C4A 119.4(5)
F3 C3A C2A 120.6(6)
C4A C3A C2A 120.0(6)
F6 C6A C5A 117.3(6)
F6 C6A C1A 118.9(5)
C5A C6A C1A 123.8(6)
F4 C4A C3A 120.6(6)
F4 C4A C5A 120.5(6)
C3A C4A C5A 118.8(5)
C6A C1A C2A 114.6(5)
C6A C1A S1 121.6(5)
C2A C1A S1 123.7(4)
C2B C1B C6B 115.0(5)
C2B C1B S2 123.2(5)
C6B C1B S2 121.8(5)
F12 C2B C3B 118.0(5)
F12 C2B C1B 119.9(5)
C3B C2B C1B 122.2(6)
F16 C6B C5B 118.2(6)
F16 C6B C1B 119.0(5)
C5B C6B C1B 122.8(6)
F13 C3B C4B 120.0(6)
F13 C3B C2B 119.4(6)
C4B C3B C2B 120.6(6)
F15 C5B C4B 119.5(6)
F15 C5B C6B 119.8(6)
C4B C5B C6B 120.7(6)
F14 C4B C3B 120.4(6)
F14 C4B C5B 120.8(6)
C3B C4B C5B 118.8(6)
C1 N1 C2 107.4(4)
C1 N1 C11 110.4(4)
C2 N1 C11 112.1(4)
C1 N1 C4 111.3(5)
C2 N1 C4 110.2(5)
C11 N1 C4 105.5(4)
N1 C4 C6 114.9(5)
C5 C1 N1 115.5(5)
C13 C11 N1 114.1(5)
C16 C2 N1 115.4(5)

loop_
_geom_bond_atom_site_label_1
_geom_bond_atom_site_label_2
_geom_bond_distance
Au1 S1 2.2828(14)
Au1 S2 2.2894(15)
S1 C1A 1.757(6)
S2 C1B 1.756(6)
F6 C6A 1.345(7)
F3 C3A 1.353(7)
C5A F5 1.341(7)
C5A C6A 1.374(8)
C5A C4A 1.382(9)
F4 C4A 1.339(6)
C2A F2 1.348(7)
C2A C3A 1.389(8)
C2A C1A 1.396(8)
C3A C4A 1.371(8)
C6A C1A 1.385(8)
F12 C2B 1.339(7)
F16 C6B 1.353(7)
C1B C2B 1.390(8)
C1B C6B 1.401(8)
C2B C3B 1.392(9)
C6B C5B 1.370(9)
F13 C3B 1.349(7)
F15 C5B 1.358(7)
C3B C4B 1.365(9)
C5B C4B 1.369(9)
C4B F14 1.337(7)
N1 C1 1.515(7)
N1 C2 1.519(7)
N1 C11 1.523(7)
N1 C4 1.525(7)
C4 C6 1.533(8)
C1 C5 1.510(9)
C11 C13 1.513(9)
C2 C16 1.516(8)
